data_7104888
loop_
_publ_author_name
'Clarke, Caroline S.'
'Haynes, Delia A.'
'Rawson, Jeremy M.'
'Bond, Andrew D.'

_publ_section_title
;
 Small molecule fixation by a dithiadiazolyl radical: X-ray crystal structures
 of (CF3C6H3FCNSSN)2and (CF3C6H3FCNSSN)2&#x02D9;G (G = N2, Ar, CO2and SO2)
;
_journal_coden_ASTM CHCOFS
_journal_issue 22
_journal_name_full
;
 Chemical Communications (Cambridge, United Kingdom)
;
_journal_page_first 2774
_journal_page_last 2775
_journal_paper_doi 10.1039/b307509p
_journal_year 2003
_chemical_formula_moiety 'C8 H3 F4 N2 S2, 0.94Ar'
_chemical_formula_sum 'C8 H3 F4 N2 S2'
_chemical_formula_weight 267.24
_space_group_IT_number 60
_symmetry_cell_setting orthorhombic
_symmetry_space_group_name_Hall '-P 2n 2ab'
_symmetry_space_group_name_H-M 'P b c n'
_atom_sites_solution_hydrogens geom
_atom_sites_solution_primary direct
_atom_sites_solution_secondary difmap
_cell_angle_alpha 90.00
_cell_angle_beta 90.00
_cell_angle_gamma 90.00
_cell_formula_units_Z 16
_cell_length_a 17.1483(6)
_cell_length_b 23.2411(8)
_cell_length_c 10.6610(2)
_cell_measurement_reflns_used 15588
_cell_measurement_temperature 180(2)
_cell_measurement_theta_max 25.03
_cell_measurement_theta_min 1.00
_cell_volume 4248.9(2)
_computing_cell_refinement 'HKL Scalepack (Otwinowski & Minor, 1997)'
_computing_data_collection 'Collect (Nonius, 1998)'
_computing_data_reduction
;
HKL Denzo and Scalepack (Otwinowski & Minor, 1997)
;
_computing_molecular_graphics 'SHELXTL v6.12 (Bruker AXS, 2001)'
_computing_publication_material 'SHELXTL v6.12 (Bruker AXS, 2001)'
_computing_structure_refinement 'SHELXTL v6.12 (Bruker AXS, 2001)'
_computing_structure_solution 'SIR-92 (Altomare et al., 1994)'
_diffrn_ambient_temperature 180(2)
_diffrn_measured_fraction_theta_full 0.996
_diffrn_measured_fraction_theta_max 0.996
_diffrn_measurement_device_type 'Nonius KappaCCD'
_diffrn_measurement_method 'Thin slice \w and \f scans'
_diffrn_radiation_monochromator graphite
_diffrn_radiation_source 'fine-focus sealed tube'
_diffrn_radiation_type MoK\a
_diffrn_radiation_wavelength 0.7107
_diffrn_reflns_av_R_equivalents 0.0636
_diffrn_reflns_av_sigmaI/netI 0.0437
_diffrn_reflns_limit_h_max 20
_diffrn_reflns_limit_h_min -20
_diffrn_reflns_limit_k_max 26
_diffrn_reflns_limit_k_min -27
_diffrn_reflns_limit_l_max 12
_diffrn_reflns_limit_l_min -12
_diffrn_reflns_number 23982
_diffrn_reflns_theta_full 25.02
_diffrn_reflns_theta_max 25.02
_diffrn_reflns_theta_min 3.52
_diffrn_standards_number 0
_exptl_absorpt_coefficient_mu 0.528
_exptl_absorpt_correction_T_max 0.964
_exptl_absorpt_correction_T_min 0.854
_exptl_absorpt_correction_type multi-scan
_exptl_absorpt_process_details 'Sortav Blessing (1995)'
_exptl_crystal_colour red
_exptl_crystal_density_diffrn 1.671
_exptl_crystal_density_method 'not measured'
_exptl_crystal_description block
_exptl_crystal_F_000 2128
_exptl_crystal_size_max 0.21
_exptl_crystal_size_mid 0.16
_exptl_crystal_size_min 0.07
_refine_diff_density_max 0.698
_refine_diff_density_min -0.347
_refine_diff_density_rms 0.105
_refine_ls_extinction_method none
_refine_ls_goodness_of_fit_ref 1.035
_refine_ls_hydrogen_treatment constr
_refine_ls_matrix_type full
_refine_ls_number_parameters 289
_refine_ls_number_reflns 3753
_refine_ls_number_restraints 0
_refine_ls_restrained_S_all 1.035
_refine_ls_R_factor_all 0.0666
_refine_ls_R_factor_gt 0.0483
_refine_ls_shift/su_max 0.000
_refine_ls_shift/su_mean 0.000
_refine_ls_structure_factor_coef Fsqd
_refine_ls_weighting_details 'calc w=1/[\s^2^(Fo^2^)+(0.1015P)^2^+0.0000P] where P=(Fo^2^+2Fc^2^)/3'
_refine_ls_weighting_scheme calc
_refine_ls_wR_factor_gt 0.1411
_refine_ls_wR_factor_ref 0.1504
_reflns_number_gt 2801
_reflns_number_total 3753
_reflns_threshold_expression I>2\s(I)
_cod_data_source_file b307509p.txt
_cod_data_source_block jr0116
_cod_original_sg_symbol_H-M Pbcn
_cod_database_code 7104888

loop_
_symmetry_equiv_pos_as_xyz
'x, y, z'
'-x+1/2, -y+1/2, z+1/2'
'x+1/2, -y+1/2, -z'
'-x, y, -z+1/2'
'-x, -y, -z'
'x-1/2, y-1/2, -z-1/2'
'-x-1/2, y-1/2, z'
'x, -y, z-1/2'

loop_
_atom_site_label
_atom_site_type_symbol
_atom_site_fract_x
_atom_site_fract_y
_atom_site_fract_z
_atom_site_U_iso_or_equiv
_atom_site_adp_type
_atom_site_occupancy
_atom_site_symmetry_multiplicity
_atom_site_calc_flag
_atom_site_refinement_flags
_atom_site_disorder_assembly
_atom_site_disorder_group
S11 S 0.60886(5) -0.04566(3) 0.67774(7) 0.0415(3) Uani 1 1 d . . .
S12 S 0.60245(5) -0.04586(3) 0.48132(7) 0.0387(3) Uani 1 1 d . . .
S21 S 0.78858(5) -0.04841(3) 0.65819(8) 0.0410(3) Uani 1 1 d . . .
S22 S 0.77873(6) -0.04569(3) 0.46285(7) 0.0418(3) Uani 1 1 d . . .
F23 F 0.76110(12) 0.23775(7) 0.37719(16) 0.0504(5) Uani 1 1 d . . .
F13 F 0.52537(11) 0.22774(8) 0.37197(15) 0.0497(5) Uani 1 1 d . . .
F241 F 0.85457(13) 0.31656(8) 0.68843(16) 0.0541(5) Uani 1 1 d . . .
F242 F 0.86869(13) 0.31725(8) 0.48998(17) 0.0560(5) Uani 1 1 d . . .
F243 F 0.75473(13) 0.32348(9) 0.5710(2) 0.0678(7) Uani 1 1 d . . .
F141 F 0.58803(13) 0.32413(8) 0.67753(18) 0.0593(6) Uani 1 1 d . . .
F142 F 0.59670(13) 0.32346(8) 0.47774(18) 0.0565(6) Uani 1 1 d . . .
F143 F 0.48494(12) 0.31125(9) 0.56668(19) 0.0607(6) Uani 1 1 d . . .
N21 N 0.79513(16) 0.02169(11) 0.6734(2) 0.0380(6) Uani 1 1 d . . .
N22 N 0.78322(16) 0.02453(12) 0.4545(2) 0.0385(6) Uani 1 1 d . . .
N11 N 0.60476(15) 0.02453(11) 0.6897(2) 0.0379(6) Uani 1 1 d . . .
N12 N 0.59664(15) 0.02431(11) 0.4701(2) 0.0365(6) Uani 1 1 d . . .
C14 C 0.57341(17) 0.23439(13) 0.5770(2) 0.0343(7) Uani 1 1 d . . .
C13 C 0.55487(17) 0.20104(13) 0.4736(3) 0.0354(7) Uani 1 1 d . . .
C26 C 0.83118(18) 0.14026(12) 0.6760(2) 0.0353(7) Uani 1 1 d . . .
H26 H 0.8465 0.1177 0.7460 0.042 Uiso 1 1 calc R . .
C22 C 0.77692(17) 0.14656(13) 0.4677(3) 0.0332(7) Uani 1 1 d . . .
H22 H 0.7560 0.1291 0.3945 0.040 Uiso 1 1 calc R . .
C27 C 0.82260(18) 0.29631(14) 0.5822(3) 0.0376(7) Uani 1 1 d . . .
C25 C 0.83976(17) 0.19891(13) 0.6800(3) 0.0349(7) Uani 1 1 d . . .
H25 H 0.8624 0.2164 0.7518 0.042 Uiso 1 1 calc R . .
C24 C 0.81550(16) 0.23332(13) 0.5792(2) 0.0292(7) Uani 1 1 d . . .
C23 C 0.78487(17) 0.20496(13) 0.4752(3) 0.0338(7) Uani 1 1 d . . .
C11 C 0.59072(17) 0.11502(13) 0.5790(2) 0.0320(7) Uani 1 1 d . . .
C16 C 0.60987(18) 0.14744(13) 0.6847(2) 0.0366(7) Uani 1 1 d . . .
H16 H 0.6287 0.1288 0.7579 0.044 Uiso 1 1 calc R . .
C17 C 0.5612(2) 0.29804(15) 0.5744(3) 0.0443(8) Uani 1 1 d . . .
C12 C 0.56334(17) 0.14260(13) 0.4719(3) 0.0343(7) Uani 1 1 d . . .
H12 H 0.5507 0.1211 0.3989 0.041 Uiso 1 1 calc R . .
C10 C 0.59852(18) 0.05145(13) 0.5797(2) 0.0338(7) Uani 1 1 d . . .
C20 C 0.79211(18) 0.05009(12) 0.5654(2) 0.0338(8) Uani 1 1 d . . .
C15 C 0.60160(18) 0.20635(13) 0.6835(3) 0.0394(8) Uani 1 1 d . . .
H15 H 0.6152 0.2281 0.7557 0.047 Uiso 1 1 calc R . .
C21 C 0.80002(16) 0.11331(13) 0.5694(2) 0.0303(7) Uani 1 1 d . . .

loop_
_atom_site_aniso_label
_atom_site_aniso_U_11
_atom_site_aniso_U_22
_atom_site_aniso_U_33
_atom_site_aniso_U_23
_atom_site_aniso_U_13
_atom_site_aniso_U_12
S11 0.0659(6) 0.0281(5) 0.0307(4) 0.0021(3) 0.0080(4) -0.0048(4)
S12 0.0560(6) 0.0279(5) 0.0321(4) -0.0035(3) -0.0006(3) -0.0056(3)
S21 0.0660(6) 0.0240(5) 0.0330(4) 0.0021(3) -0.0035(3) -0.0024(4)
S22 0.0686(6) 0.0258(5) 0.0310(4) -0.0030(3) 0.0067(4) -0.0041(4)
F23 0.0704(14) 0.0386(11) 0.0421(10) 0.0127(8) -0.0180(9) -0.0059(9)
F13 0.0672(13) 0.0442(11) 0.0379(10) 0.0046(8) -0.0124(8) -0.0019(9)
F241 0.0821(15) 0.0322(11) 0.0479(11) -0.0057(8) -0.0084(9) -0.0111(10)
F242 0.0767(14) 0.0382(11) 0.0531(11) 0.0085(8) 0.0117(10) -0.0167(10)
F243 0.0518(14) 0.0338(12) 0.118(2) -0.0040(10) -0.0076(11) 0.0084(10)
F141 0.0854(15) 0.0369(11) 0.0557(12) -0.0128(9) -0.0037(10) -0.0023(10)
F142 0.0766(15) 0.0365(12) 0.0563(12) 0.0084(9) 0.0138(10) -0.0018(10)
F143 0.0497(13) 0.0461(13) 0.0862(15) -0.0035(10) 0.0043(10) 0.0115(10)
N21 0.0604(18) 0.0247(14) 0.0288(13) 0.0009(10) -0.0021(11) -0.0048(12)
N22 0.0618(18) 0.0278(15) 0.0258(13) -0.0011(10) 0.0050(11) -0.0035(13)
N11 0.0598(18) 0.0250(14) 0.0290(13) -0.0001(10) 0.0058(11) -0.0035(12)
N12 0.0498(16) 0.0316(14) 0.0283(13) -0.0027(11) -0.0003(10) -0.0028(12)
C14 0.0359(17) 0.0280(16) 0.0391(17) -0.0006(12) 0.0088(12) -0.0040(13)
C13 0.0341(16) 0.0403(19) 0.0316(15) 0.0091(13) -0.0025(12) -0.0017(14)
C26 0.051(2) 0.0267(17) 0.0276(15) 0.0012(11) 0.0001(13) -0.0016(14)
C22 0.0436(18) 0.0312(17) 0.0247(14) -0.0004(12) 0.0000(12) -0.0039(14)
C27 0.0380(18) 0.0311(18) 0.0436(18) 0.0018(13) 0.0011(13) -0.0032(14)
C25 0.0441(19) 0.0294(17) 0.0311(15) -0.0032(12) 0.0024(12) -0.0038(14)
C24 0.0285(16) 0.0259(16) 0.0333(16) 0.0001(11) 0.0075(11) -0.0016(12)
C23 0.0371(17) 0.0326(18) 0.0318(15) 0.0069(13) 0.0004(12) -0.0030(13)
C11 0.0373(16) 0.0302(17) 0.0285(15) -0.0008(11) 0.0061(11) -0.0035(13)
C16 0.052(2) 0.0329(18) 0.0251(15) -0.0004(12) -0.0014(13) 0.0014(14)
C17 0.051(2) 0.043(2) 0.0397(18) -0.0032(14) 0.0070(14) 0.0055(16)
C12 0.0396(18) 0.0355(18) 0.0278(14) -0.0040(12) -0.0004(12) -0.0056(14)
C10 0.0403(18) 0.0356(19) 0.0254(16) -0.0014(12) 0.0011(12) -0.0039(13)
C20 0.0451(19) 0.0292(19) 0.0270(17) -0.0014(12) 0.0009(12) -0.0035(13)
C15 0.051(2) 0.0320(18) 0.0348(16) -0.0057(13) -0.0001(13) -0.0013(15)
C21 0.0372(17) 0.0268(17) 0.0271(15) 0.0022(11) 0.0058(11) -0.0034(13)

loop_
_atom_type_symbol
_atom_type_description
_atom_type_scat_dispersion_real
_atom_type_scat_dispersion_imag
_atom_type_scat_source
C C 0.0033 0.0016 'International Tables Vol C Tables 4.2.6.8 and 6.1.1.4'
H H 0.0000 0.0000 'International Tables Vol C Tables 4.2.6.8 and 6.1.1.4'
F F 0.0171 0.0103 'International Tables Vol C Tables 4.2.6.8 and 6.1.1.4'
N N 0.0061 0.0033 'International Tables Vol C Tables 4.2.6.8 and 6.1.1.4'
S S 0.1246 0.1234 'International Tables Vol C Tables 4.2.6.8 and 6.1.1.4'

loop_
_geom_angle_atom_site_label_1
_geom_angle_atom_site_label_2
_geom_angle_atom_site_label_3
_geom_angle
_geom_angle_site_symmetry_1
_geom_angle_site_symmetry_3
_geom_angle_publ_flag
N11 S11 S12 94.47(9) . . ?
N12 S12 S11 94.23(9) . . ?
N21 S21 S22 94.26(9) . . ?
N22 S22 S21 94.62(9) . . ?
C20 N21 S21 113.9(2) . . ?
C20 N22 S22 113.7(2) . . ?
C10 N11 S11 113.7(2) . . ?
C10 N12 S12 114.0(2) . . ?
C13 C14 C15 117.8(3) . . ?
C13 C14 C17 120.5(3) . . ?
C15 C14 C17 121.7(3) . . ?
F13 C13 C12 119.2(2) . . ?
F13 C13 C14 118.0(3) . . ?
C12 C13 C14 122.8(3) . . ?
C25 C26 C21 120.6(3) . . ?
C25 C26 H26 119.7 . . ?
C21 C26 H26 119.7 . . ?
C23 C22 C21 118.6(3) . . ?
C23 C22 H22 120.7 . . ?
C21 C22 H22 120.7 . . ?
F243 C27 F241 105.4(2) . . ?
F243 C27 F242 106.0(2) . . ?
F241 C27 F242 104.4(2) . . ?
F243 C27 C24 113.5(3) . . ?
F241 C27 C24 113.6(2) . . ?
F242 C27 C24 113.0(2) . . ?
C26 C25 C24 120.7(3) . . ?
C26 C25 H25 119.6 . . ?
C24 C25 H25 119.6 . . ?
C23 C24 C25 116.9(3) . . ?
C23 C24 C27 121.3(2) . . ?
C25 C24 C27 121.8(3) . . ?
F23 C23 C22 118.9(3) . . ?
F23 C23 C24 117.5(3) . . ?
C22 C23 C24 123.7(3) . . ?
C12 C11 C16 119.6(3) . . ?
C12 C11 C10 119.6(2) . . ?
C16 C11 C10 120.9(2) . . ?
C15 C16 C11 120.4(3) . . ?
C15 C16 H16 119.8 . . ?
C11 C16 H16 119.8 . . ?
F142 C17 F141 106.1(3) . . ?
F142 C17 F143 107.2(3) . . ?
F141 C17 F143 106.4(2) . . ?
F142 C17 C14 112.8(2) . . ?
F141 C17 C14 112.7(3) . . ?
F143 C17 C14 111.3(3) . . ?
C13 C12 C11 118.9(3) . . ?
C13 C12 H12 120.5 . . ?
C11 C12 H12 120.5 . . ?
N12 C10 N11 123.6(3) . . ?
N12 C10 C11 117.8(2) . . ?
N11 C10 C11 118.6(2) . . ?
N21 C20 N22 123.5(3) . . ?
N21 C20 C21 117.8(2) . . ?
N22 C20 C21 118.7(2) . . ?
C16 C15 C14 120.5(3) . . ?
C16 C15 H15 119.7 . . ?
C14 C15 H15 119.7 . . ?
C22 C21 C26 119.5(3) . . ?
C22 C21 C20 120.4(2) . . ?
C26 C21 C20 120.1(2) . . ?

loop_
_geom_bond_atom_site_label_1
_geom_bond_atom_site_label_2
_geom_bond_distance
_geom_bond_site_symmetry_2
_geom_bond_publ_flag
S11 N11 1.638(3) . ?
S11 S12 2.0969(10) . ?
S12 N12 1.638(3) . ?
S21 N21 1.641(3) . ?
S21 S22 2.0903(11) . ?
S22 N22 1.636(3) . ?
F23 C23 1.356(3) . ?
F13 C13 1.347(3) . ?
F241 C27 1.343(3) . ?
F242 C27 1.352(3) . ?
F243 C27 1.329(4) . ?
F141 C17 1.337(4) . ?
F142 C17 1.335(4) . ?
F143 C17 1.345(4) . ?
N21 C20 1.328(4) . ?
N22 C20 1.332(4) . ?
N11 C10 1.334(4) . ?
N12 C10 1.328(4) . ?
C14 C13 1.385(4) . ?
C14 C15 1.395(4) . ?
C14 C17 1.494(4) . ?
C13 C12 1.366(4) . ?
C26 C25 1.372(4) . ?
C26 C21 1.403(4) . ?
C26 H26 0.9500 . ?
C22 C23 1.367(4) . ?
C22 C21 1.389(4) . ?
C22 H22 0.9500 . ?
C27 C24 1.469(4) . ?
C25 C24 1.402(4) . ?
C25 H25 0.9500 . ?
C24 C23 1.393(4) . ?
C11 C12 1.391(4) . ?
C11 C16 1.394(4) . ?
C11 C10 1.483(4) . ?
C16 C15 1.376(4) . ?
C16 H16 0.9500 . ?
C12 H12 0.9500 . ?
C20 C21 1.476(4) . ?
C15 H15 0.9500 . ?

loop_
_geom_torsion_atom_site_label_1
_geom_torsion_atom_site_label_2
_geom_torsion_atom_site_label_3
_geom_torsion_atom_site_label_4
_geom_torsion
_geom_torsion_site_symmetry_1
_geom_torsion_site_symmetry_2
_geom_torsion_site_symmetry_3
_geom_torsion_site_symmetry_4
_geom_torsion_publ_flag
N11 S11 S12 N12 -0.57(13) . . . . ?
N21 S21 S22 N22 -0.51(14) . . . . ?
S22 S21 N21 C20 -0.2(2) . . . . ?
S21 S22 N22 C20 1.1(2) . . . . ?
S12 S11 N11 C10 0.7(2) . . . . ?
S11 S12 N12 C10 0.3(2) . . . . ?
C15 C14 C13 F13 178.0(3) . . . . ?
C17 C14 C13 F13 -0.3(4) . . . . ?
C15 C14 C13 C12 -0.3(4) . . . . ?
C17 C14 C13 C12 -178.5(3) . . . . ?
C21 C26 C25 C24 1.9(4) . . . . ?
C26 C25 C24 C23 -1.8(4) . . . . ?
C26 C25 C24 C27 178.8(3) . . . . ?
F243 C27 C24 C23 60.6(4) . . . . ?
F241 C27 C24 C23 -178.9(3) . . . . ?
F242 C27 C24 C23 -60.1(4) . . . . ?
F243 C27 C24 C25 -119.9(3) . . . . ?
F241 C27 C24 C25 0.5(4) . . . . ?
F242 C27 C24 C25 119.3(3) . . . . ?
C21 C22 C23 F23 -178.8(3) . . . . ?
C21 C22 C23 C24 0.5(4) . . . . ?
C25 C24 C23 F23 179.9(3) . . . . ?
C27 C24 C23 F23 -0.6(4) . . . . ?
C25 C24 C23 C22 0.6(4) . . . . ?
C27 C24 C23 C22 -179.9(3) . . . . ?
C12 C11 C16 C15 0.2(4) . . . . ?
C10 C11 C16 C15 -179.3(3) . . . . ?
C13 C14 C17 F142 -54.7(4) . . . . ?
C15 C14 C17 F142 127.1(3) . . . . ?
C13 C14 C17 F141 -174.8(3) . . . . ?
C15 C14 C17 F141 7.0(4) . . . . ?
C13 C14 C17 F143 65.8(3) . . . . ?
C15 C14 C17 F143 -112.4(3) . . . . ?
F13 C13 C12 C11 -177.3(3) . . . . ?
C14 C13 C12 C11 0.9(4) . . . . ?
C16 C11 C12 C13 -0.9(4) . . . . ?
C10 C11 C12 C13 178.6(3) . . . . ?
S12 N12 C10 N11 0.2(4) . . . . ?
S12 N12 C10 C11 -177.9(2) . . . . ?
S11 N11 C10 N12 -0.7(4) . . . . ?
S11 N11 C10 C11 177.3(2) . . . . ?
C12 C11 C10 N12 15.5(4) . . . . ?
C16 C11 C10 N12 -165.1(3) . . . . ?
C12 C11 C10 N11 -162.6(3) . . . . ?
C16 C11 C10 N11 16.8(4) . . . . ?
S21 N21 C20 N22 1.1(4) . . . . ?
S21 N21 C20 C21 -178.1(2) . . . . ?
S22 N22 C20 N21 -1.6(4) . . . . ?
S22 N22 C20 C21 177.6(2) . . . . ?
C11 C16 C15 C14 0.5(4) . . . . ?
C13 C14 C15 C16 -0.5(4) . . . . ?
C17 C14 C15 C16 177.8(3) . . . . ?
C23 C22 C21 C26 -0.5(4) . . . . ?
C23 C22 C21 C20 179.7(3) . . . . ?
C25 C26 C21 C22 -0.7(4) . . . . ?
C25 C26 C21 C20 179.1(3) . . . . ?
N21 C20 C21 C22 -162.6(3) . . . . ?
N22 C20 C21 C22 18.1(4) . . . . ?
N21 C20 C21 C26 17.5(4) . . . . ?
N22 C20 C21 C26 -161.8(3) . . . . ?
